data_2223082
loop_
_publ_author_name
'Qian, Heng-Yu'
'Qu, Da-Ping'

_publ_section_title
;(<i>E</i>)-<i>N</i>'-(3,5-Dibromo-2-hydroxybenzylidene)-2-nitrobenzohydrazide
 methanol solvate
;
_journal_coeditor_code HB5053
_journal_issue 9
_journal_name_full 'Acta Crystallographica Section E'
_journal_page_first o2237
_journal_paper_doi 10.1107/S160053680903311X
_journal_volume 65
_journal_year 2009
_chemical_formula_iupac 'C14 H9 Br2 N3 O4, CH4 O'
_chemical_formula_moiety 'C14 H9 Br2 N3 O4, CH4 O'
_chemical_formula_sum 'C15 H13 Br2 N3 O5'
_chemical_formula_weight 475.10
_chemical_name_systematic
;
(<i>E</i>)-<i>N</i>'-(3,5-Dibromo-2-hydroxybenzylidene)-2-nitrobenzohydrazide
methanol solvate
;
_space_group_IT_number 15
_symmetry_cell_setting monoclinic
_symmetry_space_group_name_Hall '-C 2yc'
_symmetry_space_group_name_H-M 'C 1 2/c 1'
_atom_sites_solution_hydrogens geom
_atom_sites_solution_primary direct
_atom_sites_solution_secondary difmap
_audit_creation_method SHELXL-97
_cell_angle_alpha 90.00
_cell_angle_beta 110.974(2)
_cell_angle_gamma 90.00
_cell_formula_units_Z 8
_cell_length_a 18.9810(10)
_cell_length_b 10.054(2)
_cell_length_c 19.746(2)
_cell_measurement_reflns_used 3081
_cell_measurement_temperature 298(2)
_cell_measurement_theta_max 25.0
_cell_measurement_theta_min 2.7
_cell_volume 3518.6(8)
_computing_cell_refinement 'SAINT (Bruker, 2007)'
_computing_data_collection 'SMART (Bruker, 2007)'
_computing_data_reduction 'SAINT (Bruker, 2007)'
_computing_molecular_graphics 'SHELXTL (Sheldrick, 2008)'
_computing_publication_material 'SHELXTL (Sheldrick, 2008)'
_computing_structure_refinement 'SHELXTL (Sheldrick, 2008)'
_computing_structure_solution 'SHELXTL (Sheldrick, 2008)'
_diffrn_ambient_temperature 298(2)
_diffrn_measured_fraction_theta_full 0.995
_diffrn_measured_fraction_theta_max 0.995
_diffrn_measurement_device_type 'Bruker SMART CCD'
_diffrn_measurement_method \w
_diffrn_radiation_monochromator graphite
_diffrn_radiation_source 'fine-focus sealed tube'
_diffrn_radiation_type MoK\a
_diffrn_radiation_wavelength 0.71073
_diffrn_reflns_av_R_equivalents 0.0414
_diffrn_reflns_av_sigmaI/netI 0.0465
_diffrn_reflns_limit_h_max 20
_diffrn_reflns_limit_h_min -24
_diffrn_reflns_limit_k_max 12
_diffrn_reflns_limit_k_min -12
_diffrn_reflns_limit_l_max 25
_diffrn_reflns_limit_l_min -19
_diffrn_reflns_number 10461
_diffrn_reflns_theta_full 26.90
_diffrn_reflns_theta_max 26.90
_diffrn_reflns_theta_min 2.21
_diffrn_standards_number 0
_exptl_absorpt_coefficient_mu 4.639
_exptl_absorpt_correction_T_max 0.524
_exptl_absorpt_correction_T_min 0.490
_exptl_absorpt_correction_type multi-scan
_exptl_absorpt_process_details '(SADABS; Bruker, 2001)'
_exptl_crystal_colour colourless
_exptl_crystal_density_diffrn 1.794
_exptl_crystal_density_method 'not measured'
_exptl_crystal_description block
_exptl_crystal_F_000 1872
_exptl_crystal_size_max 0.18
_exptl_crystal_size_mid 0.17
_exptl_crystal_size_min 0.16
_refine_diff_density_max 0.363
_refine_diff_density_min -0.655
_refine_ls_extinction_method none
_refine_ls_goodness_of_fit_ref 1.019
_refine_ls_hydrogen_treatment mixed
_refine_ls_matrix_type full
_refine_ls_number_parameters 232
_refine_ls_number_reflns 3784
_refine_ls_number_restraints 1
_refine_ls_restrained_S_all 1.019
_refine_ls_R_factor_all 0.0626
_refine_ls_R_factor_gt 0.0356
_refine_ls_shift/su_max 0.000
_refine_ls_shift/su_mean 0.000
_refine_ls_structure_factor_coef Fsqd
_refine_ls_weighting_details 'calc w=1/[\s^2^(Fo^2^)+(0.0488P)^2^] where P=(Fo^2^+2Fc^2^)/3'
_refine_ls_weighting_scheme calc
_refine_ls_wR_factor_gt 0.0834
_refine_ls_wR_factor_ref 0.0943
_reflns_number_gt 2670
_reflns_number_total 3784
_reflns_threshold_expression I>2\s(I)
_cod_data_source_file hb5053.cif
_cod_data_source_block I
_cod_original_sg_symbol_H-M 'C 2/c'
_cod_database_code 2223082
_cod_database_fobs_code 2223082

loop_
_symmetry_equiv_pos_as_xyz
'x, y, z'
'-x, y, -z+1/2'
'x+1/2, y+1/2, z'
'-x+1/2, y+1/2, -z+1/2'
'-x, -y, -z'
'x, -y, z-1/2'
'-x+1/2, -y+1/2, -z'
'x+1/2, -y+1/2, z-1/2'

loop_
_atom_site_type_symbol
_atom_site_label
_atom_site_fract_x
_atom_site_fract_y
_atom_site_fract_z
_atom_site_U_iso_or_equiv
_atom_site_adp_type
_atom_site_calc_flag
_atom_site_refinement_flags
_atom_site_occupancy
_atom_site_disorder_assembly
_atom_site_disorder_group
Br Br1 0.07056(2) 0.15611(4) 0.382792(19) 0.05768(14) Uani d . 1 . .
Br Br2 0.14655(2) 0.69346(4) 0.365230(19) 0.06064(15) Uani d . 1 . .
O O1 0.16461(14) 0.1962(2) 0.53986(11) 0.0507(6) Uani d . 1 . .
H H1 0.1901 0.2081 0.5828 0.076 Uiso calc R 1 . .
O O2 0.26477(13) 0.1296(2) 0.74915(11) 0.0556(6) Uani d . 1 . .
O O3 0.42343(15) 0.0570(3) 0.78985(13) 0.0758(8) Uani d . 1 . .
O O4 0.43759(18) -0.0577(3) 0.88592(14) 0.0873(9) Uani d . 1 . .
O O5 0.12161(14) 0.0782(2) 0.74447(13) 0.0640(7) Uani d . 1 . .
H H5 0.1605 0.1003 0.7384 0.096 Uiso calc R 1 . .
N N1 0.25316(14) 0.3244(2) 0.65150(13) 0.0403(6) Uani d . 1 . .
N N2 0.30067(15) 0.3314(2) 0.72253(13) 0.0421(6) Uani d D 1 . .
N N3 0.42213(15) 0.0446(3) 0.85052(15) 0.0526(7) Uani d . 1 . .
C C1 0.20261(16) 0.4236(3) 0.53512(14) 0.0357(6) Uani d . 1 . .
C C2 0.16312(16) 0.3082(3) 0.50269(15) 0.0369(7) Uani d . 1 . .
C C3 0.12163(17) 0.3109(3) 0.42817(15) 0.0391(7) Uani d . 1 . .
C C4 0.11755(16) 0.4237(3) 0.38783(15) 0.0429(7) Uani d . 1 . .
H H4 0.0893 0.4242 0.3384 0.052 Uiso calc R 1 . .
C C5 0.15566(17) 0.5361(3) 0.42122(15) 0.0422(7) Uani d . 1 . .
C C6 0.19789(16) 0.5366(3) 0.49391(15) 0.0405(7) Uani d . 1 . .
H H6 0.2235 0.6133 0.5156 0.049 Uiso calc R 1 . .
C C7 0.24867(16) 0.4255(3) 0.61175(15) 0.0390(7) Uani d . 1 . .
H H7 0.2753 0.5021 0.6320 0.047 Uiso calc R 1 . .
C C8 0.30280(16) 0.2312(3) 0.76752(16) 0.0384(7) Uani d . 1 . .
C C9 0.35228(16) 0.2548(3) 0.84468(15) 0.0365(7) Uani d . 1 . .
C C10 0.40432(17) 0.1623(3) 0.88545(15) 0.0391(7) Uani d . 1 . .
C C11 0.4444(2) 0.1791(3) 0.95794(16) 0.0517(9) Uani d . 1 . .
H H11 0.4787 0.1150 0.9840 0.062 Uiso calc R 1 . .
C C12 0.4331(2) 0.2913(4) 0.99107(18) 0.0608(10) Uani d . 1 . .
H H12 0.4601 0.3039 1.0402 0.073 Uiso calc R 1 . .
C C13 0.3827(2) 0.3856(4) 0.95328(18) 0.0622(10) Uani d . 1 . .
H H13 0.3756 0.4621 0.9766 0.075 Uiso calc R 1 . .
C C14 0.34200(19) 0.3670(3) 0.87998(16) 0.0494(8) Uani d . 1 . .
H H14 0.3074 0.4312 0.8544 0.059 Uiso calc R 1 . .
C C15 0.0603(2) 0.1292(4) 0.6894(2) 0.0898(15) Uani d . 1 . .
H H15A 0.0148 0.0934 0.6928 0.135 Uiso calc R 1 . .
H H15B 0.0634 0.1056 0.6435 0.135 Uiso calc R 1 . .
H H15C 0.0599 0.2243 0.6937 0.135 Uiso calc R 1 . .
H H2 0.3299(18) 0.403(2) 0.7369(19) 0.080 Uiso d D 1 . .

loop_
_atom_site_aniso_label
_atom_site_aniso_U_11
_atom_site_aniso_U_22
_atom_site_aniso_U_33
_atom_site_aniso_U_12
_atom_site_aniso_U_13
_atom_site_aniso_U_23
Br1 0.0549(2) 0.0620(2) 0.0483(2) -0.01531(16) 0.00887(17) -0.01568(16)
Br2 0.0684(3) 0.0597(2) 0.0450(2) 0.00128(17) 0.00967(18) 0.02143(16)
O1 0.0630(16) 0.0411(12) 0.0378(12) -0.0092(10) 0.0055(11) 0.0045(10)
O2 0.0565(15) 0.0490(13) 0.0457(13) -0.0159(11) -0.0007(11) 0.0061(10)
O3 0.095(2) 0.091(2) 0.0403(15) 0.0193(16) 0.0228(14) -0.0040(13)
O4 0.131(3) 0.0544(16) 0.0632(17) 0.0358(16) 0.0182(17) 0.0122(14)
O5 0.0643(17) 0.0531(15) 0.0629(15) 0.0092(13) 0.0086(13) 0.0013(12)
N1 0.0377(15) 0.0457(15) 0.0276(12) -0.0015(10) -0.0005(11) 0.0039(10)
N2 0.0436(16) 0.0422(15) 0.0268(12) -0.0059(11) -0.0041(11) 0.0071(11)
N3 0.0528(18) 0.0576(18) 0.0380(16) 0.0095(13) 0.0051(13) 0.0014(13)
C1 0.0332(17) 0.0404(16) 0.0293(14) -0.0005(12) 0.0062(12) 0.0007(12)
C2 0.0336(17) 0.0408(16) 0.0339(15) 0.0000(12) 0.0091(13) 0.0012(13)
C3 0.0345(17) 0.0461(17) 0.0333(16) -0.0041(12) 0.0080(13) -0.0061(13)
C4 0.0366(18) 0.061(2) 0.0263(15) 0.0010(14) 0.0054(13) 0.0032(14)
C5 0.0431(19) 0.0491(19) 0.0317(15) 0.0051(13) 0.0100(13) 0.0102(13)
C6 0.0414(18) 0.0387(17) 0.0362(16) -0.0008(13) 0.0075(13) 0.0038(13)
C7 0.0398(18) 0.0382(16) 0.0313(15) -0.0013(12) 0.0034(13) 0.0032(13)
C8 0.0325(17) 0.0425(17) 0.0343(15) 0.0014(13) 0.0049(13) 0.0040(13)
C9 0.0386(17) 0.0378(15) 0.0308(14) -0.0031(12) 0.0097(13) 0.0061(12)
C10 0.0412(19) 0.0422(17) 0.0300(15) -0.0001(12) 0.0078(13) 0.0036(12)
C11 0.055(2) 0.058(2) 0.0309(17) 0.0027(15) 0.0018(15) 0.0105(15)
C12 0.081(3) 0.064(2) 0.0268(16) -0.0072(19) 0.0065(17) -0.0010(16)
C13 0.093(3) 0.051(2) 0.041(2) -0.0017(19) 0.022(2) -0.0061(16)
C14 0.059(2) 0.0438(19) 0.0419(19) 0.0029(15) 0.0138(17) 0.0044(14)
C15 0.080(3) 0.075(3) 0.081(3) 0.018(2) -0.013(3) -0.005(2)

loop_
_atom_type_symbol
_atom_type_description
_atom_type_scat_dispersion_real
_atom_type_scat_dispersion_imag
_atom_type_scat_source
C C 0.0033 0.0016 'International Tables Vol C Tables 4.2.6.8 and 6.1.1.4'
H H 0.0000 0.0000 'International Tables Vol C Tables 4.2.6.8 and 6.1.1.4'
N N 0.0061 0.0033 'International Tables Vol C Tables 4.2.6.8 and 6.1.1.4'
O O 0.0106 0.0060 'International Tables Vol C Tables 4.2.6.8 and 6.1.1.4'
Br Br -0.2901 2.4595 'International Tables Vol C Tables 4.2.6.8 and 6.1.1.4'

loop_
_geom_angle_atom_site_label_1
_geom_angle_atom_site_label_2
_geom_angle_atom_site_label_3
_geom_angle_site_symmetry_1
_geom_angle_site_symmetry_3
_geom_angle
_geom_angle_publ_flag
C2 O1 H1 . . 109.5 ?
C15 O5 H5 . . 109.5 ?
C7 N1 N2 . . 117.7(2) ?
C8 N2 N1 . . 119.6(2) ?
C8 N2 H2 . . 122(2) ?
N1 N2 H2 . . 118(2) ?
O3 N3 O4 . . 124.6(3) ?
O3 N3 C10 . . 118.0(3) ?
O4 N3 C10 . . 117.3(3) ?
C6 C1 C2 . . 120.0(3) ?
C6 C1 C7 . . 119.4(3) ?
C2 C1 C7 . . 120.7(3) ?
O1 C2 C3 . . 119.1(3) ?
O1 C2 C1 . . 122.8(2) ?
C3 C2 C1 . . 118.1(3) ?
C4 C3 C2 . . 121.4(3) ?
C4 C3 Br1 . . 119.6(2) ?
C2 C3 Br1 . . 119.0(2) ?
C3 C4 C5 . . 119.3(3) ?
C3 C4 H4 . . 120.3 ?
C5 C4 H4 . . 120.3 ?
C6 C5 C4 . . 121.0(3) ?
C6 C5 Br2 . . 120.2(2) ?
C4 C5 Br2 . . 118.8(2) ?
C5 C6 C1 . . 120.3(3) ?
C5 C6 H6 . . 119.9 ?
C1 C6 H6 . . 119.9 ?
N1 C7 C1 . . 121.1(3) ?
N1 C7 H7 . . 119.5 ?
C1 C7 H7 . . 119.5 ?
O2 C8 N2 . . 123.8(3) ?
O2 C8 C9 . . 121.4(3) ?
N2 C8 C9 . . 114.6(3) ?
C14 C9 C10 . . 117.2(3) ?
C14 C9 C8 . . 119.7(3) ?
C10 C9 C8 . . 122.9(3) ?
C11 C10 C9 . . 122.6(3) ?
C11 C10 N3 . . 117.0(3) ?
C9 C10 N3 . . 120.3(3) ?
C12 C11 C10 . . 118.7(3) ?
C12 C11 H11 . . 120.6 ?
C10 C11 H11 . . 120.6 ?
C11 C12 C13 . . 121.0(3) ?
C11 C12 H12 . . 119.5 ?
C13 C12 H12 . . 119.5 ?
C12 C13 C14 . . 119.8(3) ?
C12 C13 H13 . . 120.1 ?
C14 C13 H13 . . 120.1 ?
C9 C14 C13 . . 120.8(3) ?
C9 C14 H14 . . 119.6 ?
C13 C14 H14 . . 119.6 ?
O5 C15 H15A . . 109.5 ?
O5 C15 H15B . . 109.5 ?
H15A C15 H15B . . 109.5 ?
O5 C15 H15C . . 109.5 ?
H15A C15 H15C . . 109.5 ?
H15B C15 H15C . . 109.5 ?

loop_
_geom_bond_atom_site_label_1
_geom_bond_atom_site_label_2
_geom_bond_site_symmetry_2
_geom_bond_distance
_geom_bond_publ_flag
Br1 C3 . 1.882(3) ?
Br2 C5 . 1.902(3) ?
O1 C2 . 1.338(3) ?
O1 H1 . 0.8200 ?
O2 C8 . 1.228(4) ?
O3 N3 . 1.214(3) ?
O4 N3 . 1.218(4) ?
O5 C15 . 1.376(4) ?
O5 H5 . 0.8200 ?
N1 C7 . 1.269(4) ?
N1 N2 . 1.371(3) ?
N2 C8 . 1.335(4) ?
N2 H2 . 0.893(10) ?
N3 C10 . 1.469(4) ?
C1 C6 . 1.382(4) ?
C1 C2 . 1.405(4) ?
C1 C7 . 1.452(4) ?
C2 C3 . 1.399(4) ?
C3 C4 . 1.372(4) ?
C4 C5 . 1.377(4) ?
C4 H4 . 0.9300 ?
C5 C6 . 1.371(4) ?
C6 H6 . 0.9300 ?
C7 H7 . 0.9300 ?
C8 C9 . 1.495(4) ?
C9 C14 . 1.376(5) ?
C9 C10 . 1.385(4) ?
C10 C11 . 1.370(4) ?
C11 C12 . 1.359(5) ?
C11 H11 . 0.9300 ?
C12 C13 . 1.364(5) ?
C12 H12 . 0.9300 ?
C13 C14 . 1.388(4) ?
C13 H13 . 0.9300 ?
C14 H14 . 0.9300 ?
C15 H15A . 0.9600 ?
C15 H15B . 0.9600 ?
C15 H15C . 0.9600 ?

loop_
_geom_hbond_atom_site_label_D
_geom_hbond_atom_site_label_H
_geom_hbond_atom_site_label_A
_geom_hbond_site_symmetry_A
_geom_hbond_distance_DH
_geom_hbond_distance_HA
_geom_hbond_distance_DA
_geom_hbond_angle_DHA
O1 H1 N1 . 0.82 1.87 2.587(3) 146
O5 H5 O2 . 0.82 1.94 2.735(4) 165
N2 H2 O5 4_556 0.893(10) 1.958(13) 2.840(3) 169(4)
